data_7237812
loop_
_publ_author_name
'Lu, Guang-Zhao'
'Tu, Zhen-Long'
'Liu, Liang'
'Zhang, Wen-Wei'
'Zheng, You-Xuan'

_publ_section_title
;
 Fast synthesis of iridium(iii) complexes with sulfur-containing ancillary
 ligand for high-performance green OLEDs with EQE exceeding 31%
;
_journal_issue 24
_journal_name_full 'Journal of Materials Chemistry C'
_journal_page_first 7273
_journal_paper_doi 10.1039/C9TC01397K
_journal_volume 7
_journal_year 2019
_chemical_formula_sum 'C31 H28 F6 Ir N3 S2'
_chemical_formula_weight 812.88
_space_group_crystal_system orthorhombic
_space_group_IT_number 60
_space_group_name_Hall '-P 2n 2ab'
_space_group_name_H-M_alt 'P b c n'
_atom_sites_solution_hydrogens geom
_audit_creation_method SHELXL-2016/6
_audit_update_record
;
2018-03-26 deposited with the CCDC.	2019-05-07 downloaded from the CCDC.
;
_cell_angle_alpha 90
_cell_angle_beta 90
_cell_angle_gamma 90
_cell_formula_units_Z 8
_cell_length_a 15.7090(7)
_cell_length_b 19.7575(9)
_cell_length_c 21.8169(9)
_cell_measurement_reflns_used 3205
_cell_measurement_temperature 296(2)
_cell_measurement_theta_max 23.52
_cell_measurement_theta_min 2.24
_cell_volume 6771.3(5)
_computing_cell_refinement 'Bruker SAINT'
_computing_data_collection 'Bruker APEX2'
_computing_data_reduction 'Bruker SAINT'
_computing_molecular_graphics 'Bruker SHELXTL'
_computing_publication_material 'Bruker SHELXTL'
_computing_structure_refinement 'SHELXL-2016/6 (Sheldrick, 2016)'
_computing_structure_solution 'SHELXT 2014/5 (Sheldrick, 2014)'
_diffrn_ambient_temperature 296(2)
_diffrn_measured_fraction_theta_full 0.997
_diffrn_measured_fraction_theta_max 0.997
_diffrn_measurement_device_type 'Bruker APEX-II CCD'
_diffrn_measurement_method '\f and \w scans'
_diffrn_radiation_type MoK\a
_diffrn_radiation_wavelength 0.71073
_diffrn_reflns_av_R_equivalents 0.0355
_diffrn_reflns_av_unetI/netI 0.0203
_diffrn_reflns_Laue_measured_fraction_full 0.997
_diffrn_reflns_Laue_measured_fraction_max 0.997
_diffrn_reflns_limit_h_max 18
_diffrn_reflns_limit_h_min -18
_diffrn_reflns_limit_k_max 23
_diffrn_reflns_limit_k_min -23
_diffrn_reflns_limit_l_max 25
_diffrn_reflns_limit_l_min -23
_diffrn_reflns_number 46788
_diffrn_reflns_point_group_measured_fraction_full 0.997
_diffrn_reflns_point_group_measured_fraction_max 0.997
_diffrn_reflns_theta_full 25.008
_diffrn_reflns_theta_max 25.008
_diffrn_reflns_theta_min 2.263
_exptl_absorpt_coefficient_mu 4.124
_exptl_crystal_density_diffrn 1.595
_exptl_crystal_F_000 3184
_exptl_crystal_size_max 0.220
_exptl_crystal_size_mid 0.190
_exptl_crystal_size_min 0.180
_refine_diff_density_max 0.626
_refine_diff_density_min -0.774
_refine_diff_density_rms 0.076
_refine_ls_extinction_method none
_refine_ls_goodness_of_fit_ref 1.075
_refine_ls_hydrogen_treatment constr
_refine_ls_matrix_type full
_refine_ls_number_parameters 380
_refine_ls_number_reflns 5952
_refine_ls_number_restraints 0
_refine_ls_restrained_S_all 1.075
_refine_ls_R_factor_all 0.0287
_refine_ls_R_factor_gt 0.0212
_refine_ls_shift/su_max 0.003
_refine_ls_shift/su_mean 0.000
_refine_ls_structure_factor_coef Fsqd
_refine_ls_weighting_details 'w=1/[\s^2^(Fo^2^)+(0.0185P)^2^+10.4164P] where P=(Fo^2^+2Fc^2^)/3'
_refine_ls_weighting_scheme calc
_refine_ls_wR_factor_gt 0.0506
_refine_ls_wR_factor_ref 0.0547
_reflns_Friedel_coverage 0.000
_reflns_number_gt 4845
_reflns_number_total 5952
_reflns_threshold_expression 'I > 2\s(I)'
_cod_data_source_file c9tc01397k2.cif
_cod_data_source_block pbcn_a_sq
_cod_database_code 7237812
_shelx_shelxl_version_number 2016/6
_shelx_space_group_comment
;
The symmetry employed for this shelxl refinement is uniquely defined
by the following loop, which should always be used as a source of
symmetry information in preference to the above space-group names.
They are only intended as comments.
;
_shelx_estimated_absorpt_t_min 0.464
_shelx_estimated_absorpt_t_max 0.524

loop_
_space_group_symop_operation_xyz
'x, y, z'
'-x+1/2, -y+1/2, z+1/2'
'-x, y, -z+1/2'
'x+1/2, -y+1/2, -z'
'-x, -y, -z'
'x-1/2, y-1/2, -z-1/2'
'x, -y, z-1/2'
'-x-1/2, y-1/2, z'

loop_
_atom_site_label
_atom_site_type_symbol
_atom_site_fract_x
_atom_site_fract_y
_atom_site_fract_z
_atom_site_U_iso_or_equiv
_atom_site_adp_type
_atom_site_occupancy
_atom_site_site_symmetry_order
_atom_site_calc_flag
_atom_site_refinement_flags_posn
_atom_site_refinement_flags_adp
C1 C 0.8334(3) 0.3789(2) 0.72161(16) 0.0538(11) Uani 1 1 d . .
C2 C 0.8526(2) 0.42278(17) 0.66764(14) 0.0357(8) Uani 1 1 d . .
C3 C 0.9216(2) 0.46607(18) 0.67019(16) 0.0430(9) Uani 1 1 d . .
H3 H 0.956333 0.466650 0.704720 0.052 Uiso 1 1 calc R U
C4 C 0.9390(2) 0.50817(18) 0.62180(16) 0.0388(8) Uani 1 1 d . .
H4 H 0.985465 0.537241 0.623446 0.047 Uiso 1 1 calc R U
C5 C 0.88655(19) 0.50731(15) 0.56996(14) 0.0273(7) Uani 1 1 d . .
C6 C 0.81565(19) 0.46377(14) 0.56623(13) 0.0233(6) Uani 1 1 d . .
C7 C 0.8001(2) 0.42157(15) 0.61647(13) 0.0294(7) Uani 1 1 d . .
H7 H 0.753801 0.392231 0.615580 0.035 Uiso 1 1 calc R U
C8 C 0.90107(19) 0.54944(15) 0.51598(14) 0.0255(7) Uani 1 1 d . .
C9 C 0.9663(2) 0.59622(17) 0.50874(17) 0.0377(8) Uani 1 1 d . .
H9 H 1.005230 0.602988 0.540271 0.045 Uiso 1 1 calc R U
C10 C 0.9737(2) 0.63242(17) 0.45553(18) 0.0429(9) Uani 1 1 d . .
H10 H 1.017268 0.663846 0.450851 0.052 Uiso 1 1 calc R U
C11 C 0.9159(2) 0.62188(17) 0.40888(17) 0.0385(8) Uani 1 1 d . .
H11 H 0.919993 0.645830 0.372302 0.046 Uiso 1 1 calc R U
C12 C 0.8522(2) 0.57528(16) 0.41758(15) 0.0321(7) Uani 1 1 d . .
H12 H 0.813096 0.568222 0.386202 0.038 Uiso 1 1 calc R U
C13 C 0.6513(2) 0.72271(17) 0.57539(17) 0.0404(9) Uani 1 1 d . .
C14 C 0.6307(2) 0.64982(16) 0.56746(14) 0.0299(7) Uani 1 1 d . .
C15 C 0.5554(2) 0.62333(18) 0.59068(15) 0.0358(8) Uani 1 1 d . .
H15 H 0.516363 0.651103 0.610547 0.043 Uiso 1 1 calc R U
C16 C 0.5396(2) 0.55514(19) 0.58373(15) 0.0354(8) Uani 1 1 d . .
H16 H 0.489486 0.536737 0.599198 0.043 Uiso 1 1 calc R U
C17 C 0.59778(19) 0.51351(17) 0.55377(14) 0.0283(7) Uani 1 1 d . .
C18 C 0.67408(19) 0.53985(15) 0.52836(13) 0.0227(6) Uani 1 1 d . .
C19 C 0.6884(2) 0.60887(15) 0.53644(13) 0.0268(7) Uani 1 1 d . .
H19 H 0.737817 0.628054 0.520666 0.032 Uiso 1 1 calc R U
C20 C 0.58644(19) 0.44060(17) 0.54617(14) 0.0294(7) Uani 1 1 d . .
C21 C 0.5178(2) 0.4029(2) 0.56781(17) 0.0438(9) Uani 1 1 d . .
H21 H 0.473424 0.424641 0.588097 0.053 Uiso 1 1 calc R U
C22 C 0.5148(3) 0.3340(2) 0.55950(19) 0.0522(11) Uani 1 1 d . .
H22 H 0.468897 0.308880 0.573824 0.063 Uiso 1 1 calc R U
C23 C 0.5812(3) 0.3032(2) 0.52957(18) 0.0483(10) Uani 1 1 d . .
H23 H 0.581026 0.256581 0.523764 0.058 Uiso 1 1 calc R U
C24 C 0.6482(2) 0.34178(18) 0.50813(15) 0.0382(8) Uani 1 1 d . .
H24 H 0.692489 0.320432 0.487456 0.046 Uiso 1 1 calc R U
C25 C 0.75525(18) 0.40384(16) 0.36624(14) 0.0263(7) Uani 1 1 d . .
C26 C 0.6936(2) 0.39303(19) 0.26408(15) 0.0415(9) Uani 1 1 d . .
H26 H 0.666509 0.434878 0.278296 0.050 Uiso 1 1 calc R U
C27 C 0.7399(3) 0.4100(2) 0.20523(18) 0.0591(12) Uani 1 1 d . .
H27A H 0.785838 0.440548 0.213912 0.089 Uiso 1 1 calc R U
H27B H 0.701055 0.430892 0.177032 0.089 Uiso 1 1 calc R U
H27C H 0.762181 0.369231 0.187420 0.089 Uiso 1 1 calc R U
C28 C 0.6233(2) 0.3415(2) 0.25553(18) 0.0568(11) Uani 1 1 d . .
H28A H 0.647104 0.300074 0.240174 0.085 Uiso 1 1 calc R U
H28B H 0.582315 0.358597 0.226826 0.085 Uiso 1 1 calc R U
H28C H 0.596041 0.333141 0.294162 0.085 Uiso 1 1 calc R U
C29 C 0.8047(2) 0.30924(19) 0.30002(16) 0.0430(9) Uani 1 1 d . .
H29 H 0.787591 0.294646 0.258899 0.052 Uiso 1 1 calc R U
C30 C 0.7839(3) 0.2505(2) 0.34213(19) 0.0552(11) Uani 1 1 d . .
H30A H 0.806083 0.259513 0.382315 0.083 Uiso 1 1 calc R U
H30B H 0.809156 0.209862 0.326310 0.083 Uiso 1 1 calc R U
H30C H 0.723270 0.244955 0.344447 0.083 Uiso 1 1 calc R U
C31 C 0.8985(3) 0.3246(2) 0.2957(2) 0.0683(14) Uani 1 1 d . .
H31A H 0.907227 0.362040 0.268453 0.102 Uiso 1 1 calc R U
H31B H 0.928032 0.285560 0.280358 0.102 Uiso 1 1 calc R U
H31C H 0.919929 0.335821 0.335653 0.102 Uiso 1 1 calc R U
F1 F 0.77489(19) 0.33133(14) 0.71110(11) 0.0710(8) Uani 1 1 d . .
F2 F 0.9016(2) 0.34453(14) 0.74107(13) 0.0861(9) Uani 1 1 d . .
F3 F 0.8060(3) 0.41374(14) 0.76956(10) 0.1023(12) Uani 1 1 d . .
F4 F 0.60072(16) 0.75456(10) 0.61532(10) 0.0560(6) Uani 1 1 d . .
F5 F 0.73121(16) 0.73327(11) 0.59523(14) 0.0656(8) Uani 1 1 d . .
F6 F 0.64477(17) 0.75790(11) 0.52258(10) 0.0555(6) Uani 1 1 d . .
Ir1 Ir 0.74921(2) 0.47093(2) 0.48751(2) 0.01976(5) Uani 1 1 d . .
N1 N 0.84398(16) 0.53933(12) 0.46980(11) 0.0235(5) Uani 1 1 d . .
N2 N 0.65153(16) 0.40947(13) 0.51623(11) 0.0275(6) Uani 1 1 d . .
N3 N 0.75308(16) 0.37096(14) 0.31341(12) 0.0310(6) Uani 1 1 d . .
S1 S 0.82278(5) 0.38538(4) 0.42621(4) 0.029 Uani 1 1 d . .
S2 S 0.68812(5) 0.47075(4) 0.38393(3) 0.027 Uani 1 1 d . .

loop_
_atom_site_aniso_label
_atom_site_aniso_U_11
_atom_site_aniso_U_22
_atom_site_aniso_U_33
_atom_site_aniso_U_23
_atom_site_aniso_U_13
_atom_site_aniso_U_12
C1 0.083(3) 0.054(2) 0.0245(19) -0.0002(17) -0.014(2) 0.016(2)
C2 0.047(2) 0.0403(19) 0.0195(16) -0.0037(14) -0.0072(15) 0.0138(17)
C3 0.045(2) 0.057(2) 0.0269(18) -0.0116(17) -0.0191(17) 0.0149(18)
C4 0.0305(18) 0.046(2) 0.040(2) -0.0120(17) -0.0137(16) 0.0038(16)
C5 0.0231(16) 0.0297(16) 0.0291(17) -0.0091(13) -0.0057(14) 0.0064(13)
C6 0.0220(15) 0.0269(16) 0.0211(15) -0.0046(12) -0.0032(13) 0.0067(12)
C7 0.0375(19) 0.0302(16) 0.0203(15) -0.0041(13) -0.0039(14) 0.0042(14)
C8 0.0177(15) 0.0254(16) 0.0333(18) -0.0092(13) -0.0010(13) 0.0020(13)
C9 0.0252(18) 0.038(2) 0.050(2) -0.0144(16) -0.0035(16) -0.0027(15)
C10 0.032(2) 0.0343(19) 0.062(3) -0.0069(18) 0.0158(18) -0.0108(16)
C11 0.040(2) 0.0319(18) 0.044(2) 0.0019(15) 0.0124(17) -0.0040(16)
C12 0.0327(18) 0.0329(18) 0.0305(18) 0.0000(14) 0.0040(14) 0.0003(14)
C13 0.049(2) 0.038(2) 0.034(2) 0.0007(15) 0.0004(18) 0.0153(16)
C14 0.0313(18) 0.0345(17) 0.0237(16) 0.0020(14) -0.0024(14) 0.0104(14)
C15 0.0284(18) 0.051(2) 0.0279(18) 0.0028(15) 0.0004(14) 0.0123(16)
C16 0.0191(16) 0.058(2) 0.0288(18) 0.0078(16) 0.0029(14) 0.0018(16)
C17 0.0212(16) 0.0415(19) 0.0221(16) 0.0057(13) -0.0045(13) -0.0023(14)
C18 0.0203(15) 0.0331(16) 0.0146(14) 0.0023(12) -0.0039(12) -0.0002(13)
C19 0.0256(16) 0.0331(17) 0.0218(15) 0.0045(13) -0.0017(13) 0.0018(13)
C20 0.0232(16) 0.0442(19) 0.0207(16) 0.0048(14) -0.0056(13) -0.0063(14)
C21 0.0277(19) 0.062(3) 0.042(2) 0.0044(18) 0.0009(16) -0.0153(17)
C22 0.043(2) 0.060(3) 0.053(2) 0.008(2) -0.004(2) -0.029(2)
C23 0.054(3) 0.040(2) 0.050(2) 0.0049(19) -0.013(2) -0.0220(19)
C24 0.042(2) 0.036(2) 0.0363(19) -0.0004(15) -0.0099(16) -0.0096(16)
C25 0.0198(15) 0.0324(17) 0.0268(16) -0.0010(13) -0.0010(13) -0.0063(13)
C26 0.045(2) 0.055(2) 0.0254(18) -0.0066(16) -0.0102(16) 0.0005(18)
C27 0.072(3) 0.073(3) 0.032(2) 0.003(2) -0.006(2) -0.028(2)
C28 0.037(2) 0.096(3) 0.038(2) 0.003(2) -0.0077(18) -0.016(2)
C29 0.046(2) 0.048(2) 0.0347(19) -0.0177(17) 0.0019(17) 0.0047(18)
C30 0.071(3) 0.042(2) 0.053(3) -0.0111(19) -0.013(2) 0.003(2)
C31 0.044(2) 0.087(3) 0.074(3) -0.029(3) 0.013(2) 0.007(2)
F1 0.098(2) 0.0777(18) 0.0369(13) 0.0224(13) -0.0053(13) -0.0093(16)
F2 0.095(2) 0.089(2) 0.0743(19) 0.0372(16) -0.0300(17) 0.0179(17)
F3 0.203(4) 0.0791(19) 0.0248(13) -0.0014(12) 0.0215(18) 0.026(2)
F4 0.0825(17) 0.0420(12) 0.0434(13) -0.0027(10) 0.0161(12) 0.0204(12)
F5 0.0580(16) 0.0370(12) 0.102(2) -0.0169(13) -0.0209(15) 0.0052(11)
F6 0.0849(18) 0.0396(12) 0.0421(12) 0.0104(10) 0.0100(12) 0.0110(12)
Ir1 0.01829(7) 0.02428(7) 0.01671(7) -0.00038(4) -0.00336(4) -0.00238(5)
N1 0.0199(13) 0.0261(13) 0.0244(13) -0.0059(11) 0.0019(11) 0.0015(10)
N2 0.0261(14) 0.0353(15) 0.0210(13) 0.0031(11) -0.0084(11) -0.0092(12)
N3 0.0305(15) 0.0389(16) 0.0235(14) -0.0081(12) -0.0018(11) -0.0011(12)
S1 0.025 0.034 0.029 -0.007 -0.008 0.002
S2 0.022 0.039 0.020 -0.002 -0.004 0.001

loop_
_atom_type_symbol
_atom_type_description
_atom_type_scat_dispersion_real
_atom_type_scat_dispersion_imag
_atom_type_scat_source
C C 0.0033 0.0016 'International Tables Vol C Tables 4.2.6.8 and 6.1.1.4'
H H 0.0000 0.0000 'International Tables Vol C Tables 4.2.6.8 and 6.1.1.4'
F F 0.0171 0.0103 'International Tables Vol C Tables 4.2.6.8 and 6.1.1.4'
Ir Ir -1.4442 7.9887 'International Tables Vol C Tables 4.2.6.8 and 6.1.1.4'
N N 0.0061 0.0033 'International Tables Vol C Tables 4.2.6.8 and 6.1.1.4'
O O 0.0106 0.0060 'International Tables Vol C Tables 4.2.6.8 and 6.1.1.4'
S S 0.1246 0.1234 'International Tables Vol C Tables 4.2.6.8 and 6.1.1.4'

loop_
_geom_angle_atom_site_label_1
_geom_angle_atom_site_label_2
_geom_angle_atom_site_label_3
_geom_angle
F3 C1 F1 106.2(4)
F3 C1 F2 105.9(3)
F1 C1 F2 104.4(3)
F3 C1 C2 112.8(3)
F1 C1 C2 114.4(3)
F2 C1 C2 112.5(4)
C3 C2 C7 120.6(3)
C3 C2 C1 119.1(3)
C7 C2 C1 120.3(3)
C4 C3 C2 120.0(3)
C4 C3 H3 120.0
C2 C3 H3 120.0
C3 C4 C5 119.9(3)
C3 C4 H4 120.1
C5 C4 H4 120.1
C4 C5 C6 121.3(3)
C4 C5 C8 123.6(3)
C6 C5 C8 115.1(3)
C7 C6 C5 117.2(3)
C7 C6 Ir1 128.3(2)
C5 C6 Ir1 114.6(2)
C2 C7 C6 121.1(3)
C2 C7 H7 119.5
C6 C7 H7 119.5
N1 C8 C9 119.9(3)
N1 C8 C5 114.2(3)
C9 C8 C5 125.9(3)
C10 C9 C8 120.4(3)
C10 C9 H9 119.8
C8 C9 H9 119.8
C9 C10 C11 119.4(3)
C9 C10 H10 120.3
C11 C10 H10 120.3
C12 C11 C10 118.6(3)
C12 C11 H11 120.7
C10 C11 H11 120.7
N1 C12 C11 122.6(3)
N1 C12 H12 118.7
C11 C12 H12 118.7
F4 C13 F5 105.8(3)
F4 C13 F6 105.6(3)
F5 C13 F6 105.4(3)
F4 C13 C14 113.7(3)
F5 C13 C14 113.0(3)
F6 C13 C14 112.5(3)
C19 C14 C15 120.9(3)
C19 C14 C13 118.6(3)
C15 C14 C13 120.5(3)
C16 C15 C14 118.8(3)
C16 C15 H15 120.6
C14 C15 H15 120.6
C15 C16 C17 120.7(3)
C15 C16 H16 119.7
C17 C16 H16 119.7
C16 C17 C18 121.4(3)
C16 C17 C20 123.7(3)
C18 C17 C20 114.8(3)
C19 C18 C17 116.5(3)
C19 C18 Ir1 128.6(2)
C17 C18 Ir1 114.9(2)
C14 C19 C18 121.7(3)
C14 C19 H19 119.1
C18 C19 H19 119.1
N2 C20 C21 120.2(3)
N2 C20 C17 114.1(3)
C21 C20 C17 125.6(3)
C22 C21 C20 120.7(4)
C22 C21 H21 119.6
C20 C21 H21 119.6
C23 C22 C21 118.5(3)
C23 C22 H22 120.8
C21 C22 H22 120.8
C22 C23 C24 119.7(4)
C22 C23 H23 120.2
C24 C23 H23 120.2
N2 C24 C23 122.1(4)
N2 C24 H24 119.0
C23 C24 H24 119.0
N3 C25 S1 125.0(2)
N3 C25 S2 123.5(2)
S1 C25 S2 111.50(18)
N3 C26 C27 112.1(3)
N3 C26 C28 110.5(3)
C27 C26 C28 113.3(3)
N3 C26 H26 106.9
C27 C26 H26 106.9
C28 C26 H26 106.9
C26 C27 H27A 109.5
C26 C27 H27B 109.5
H27A C27 H27B 109.5
C26 C27 H27C 109.5
H27A C27 H27C 109.5
H27B C27 H27C 109.5
C26 C28 H28A 109.5
C26 C28 H28B 109.5
H28A C28 H28B 109.5
C26 C28 H28C 109.5
H28A C28 H28C 109.5
H28B C28 H28C 109.5
N3 C29 C31 112.3(3)
N3 C29 C30 112.9(3)
C31 C29 C30 113.7(4)
N3 C29 H29 105.7
C31 C29 H29 105.7
C30 C29 H29 105.7
C29 C30 H30A 109.5
C29 C30 H30B 109.5
H30A C30 H30B 109.5
C29 C30 H30C 109.5
H30A C30 H30C 109.5
H30B C30 H30C 109.5
C29 C31 H31A 109.5
C29 C31 H31B 109.5
H31A C31 H31B 109.5
C29 C31 H31C 109.5
H31A C31 H31C 109.5
H31B C31 H31C 109.5
C18 Ir1 C6 88.50(11)
C18 Ir1 N1 93.63(11)
C6 Ir1 N1 80.24(11)
C18 Ir1 N2 80.02(11)
C6 Ir1 N2 94.90(11)
N1 Ir1 N2 172.16(10)
C18 Ir1 S1 171.11(8)
C6 Ir1 S1 99.95(8)
N1 Ir1 S1 90.54(7)
N2 Ir1 S1 96.39(8)
C18 Ir1 S2 100.34(8)
C6 Ir1 S2 170.76(8)
N1 Ir1 S2 96.40(7)
N2 Ir1 S2 89.31(7)
S1 Ir1 S2 71.36(3)
C12 N1 C8 119.0(3)
C12 N1 Ir1 125.2(2)
C8 N1 Ir1 115.8(2)
C24 N2 C20 118.8(3)
C24 N2 Ir1 125.0(2)
C20 N2 Ir1 116.1(2)
C25 N3 C26 120.1(3)
C25 N3 C29 123.9(3)
C26 N3 C29 116.0(3)
C25 S1 Ir1 88.74(11)
C25 S2 Ir1 88.18(11)

loop_
_geom_bond_atom_site_label_1
_geom_bond_atom_site_label_2
_geom_bond_distance
C1 F3 1.324(4)
C1 F1 1.335(5)
C1 F2 1.338(5)
C1 C2 1.493(5)
C2 C3 1.382(5)
C2 C7 1.389(4)
C3 C4 1.371(5)
C3 H3 0.9300
C4 C5 1.399(4)
C4 H4 0.9300
C5 C6 1.410(4)
C5 C8 1.460(4)
C6 C7 1.399(4)
C6 Ir1 2.015(3)
C7 H7 0.9300
C8 N1 1.363(4)
C8 C9 1.389(5)
C9 C10 1.368(5)
C9 H9 0.9300
C10 C11 1.380(5)
C10 H10 0.9300
C11 C12 1.373(4)
C11 H11 0.9300
C12 N1 1.349(4)
C12 H12 0.9300
C13 F4 1.337(4)
C13 F5 1.344(4)
C13 F6 1.350(4)
C13 C14 1.486(5)
C14 C19 1.391(4)
C14 C15 1.390(5)
C15 C16 1.378(5)
C15 H15 0.9300
C16 C17 1.393(5)
C16 H16 0.9300
C17 C18 1.419(4)
C17 C20 1.461(5)
C18 C19 1.393(4)
C18 Ir1 2.010(3)
C19 H19 0.9300
C20 N2 1.360(4)
C20 C21 1.393(4)
C21 C22 1.374(5)
C21 H21 0.9300
C22 C23 1.373(6)
C22 H22 0.9300
C23 C24 1.381(5)
C23 H23 0.9300
C24 N2 1.350(4)
C24 H24 0.9300
C25 N3 1.323(4)
C25 S1 1.723(3)
C25 S2 1.735(3)
C26 N3 1.491(4)
C26 C27 1.513(5)
C26 C28 1.513(5)
C26 H26 0.9800
C27 H27A 0.9600
C27 H27B 0.9600
C27 H27C 0.9600
C28 H28A 0.9600
C28 H28B 0.9600
C28 H28C 0.9600
C29 N3 1.493(4)
C29 C31 1.507(5)
C29 C30 1.516(6)
C29 H29 0.9800
C30 H30A 0.9600
C30 H30B 0.9600
C30 H30C 0.9600
C31 H31A 0.9600
C31 H31B 0.9600
C31 H31C 0.9600
Ir1 N1 2.047(2)
Ir1 N2 2.055(3)
Ir1 S1 2.4456(8)
Ir1 S2 2.4552(7)
